data_7053712
loop_
_publ_author_name
'Ovchinnikova, Nataliya S.'
'Ignat&#x2019;eva, Daria V.'
'Tamm, Nadezhda B.'
'Avdoshenko, Stanislav M.'
'Goryunkov, Alexey A.'
'Ioffe, Ilya N.'
'Markov, Vitaliy Yu.'
'Troyanov, Sergey I.'
'Sidorov, Lev N.'
'Yurovskaya, Marina A.'
'Kemnitz, Erhard'

_publ_section_title
;
 Regioselective synthesis and crystal structure of C70(CF3)10[C(CO2Et)2]
;
_journal_issue 1
_journal_name_full 'New Journal of Chemistry'
_journal_page_first 89
_journal_paper_doi 10.1039/b704924b
_journal_volume 32
_journal_year 2008
_chemical_formula_sum 'C104.5 H30 F30 O4'
_chemical_formula_weight 1919.29
_chemical_name_systematic
;
?
;
_space_group_IT_number 2
_symmetry_cell_setting triclinic
_symmetry_space_group_name_Hall '-P 1'
_symmetry_space_group_name_H-M 'P -1'
_atom_sites_solution_hydrogens geom
_atom_sites_solution_primary direct
_atom_sites_solution_secondary difmap
_audit_creation_method SHELXL-97
_cell_angle_alpha 100.088(3)
_cell_angle_beta 93.337(3)
_cell_angle_gamma 103.419(4)
_cell_formula_units_Z 2
_cell_length_a 12.4340(10)
_cell_length_b 14.6920(10)
_cell_length_c 20.7830(10)
_cell_measurement_temperature 100(2)
_cell_volume 3616.5(4)
_computing_cell_refinement HKL2000
_computing_data_reduction HKL2000
_computing_structure_refinement 'SHELXL-97 (Sheldrick, 1997)'
_computing_structure_solution 'SHELXS-97 (Sheldrick, 1990)'
_diffrn_ambient_temperature 100(2)
_diffrn_measured_fraction_theta_full 0.542
_diffrn_measured_fraction_theta_max 0.542
_diffrn_measurement_device_type MAR345
_diffrn_radiation_monochromator Si(113)
_diffrn_radiation_source 'BL14.2, BESSY, Berlin, Germany'
_diffrn_radiation_type synchrotron
_diffrn_radiation_wavelength 0.91000
_diffrn_reflns_av_R_equivalents 0.0759
_diffrn_reflns_av_sigmaI/netI 0.0637
_diffrn_reflns_limit_h_max 14
_diffrn_reflns_limit_h_min -14
_diffrn_reflns_limit_k_max 18
_diffrn_reflns_limit_k_min -18
_diffrn_reflns_limit_l_max 26
_diffrn_reflns_limit_l_min -25
_diffrn_reflns_number 19276
_diffrn_reflns_theta_full 36.28
_diffrn_reflns_theta_max 36.28
_diffrn_reflns_theta_min 2.04
_exptl_absorpt_coefficient_mu 0.160
_exptl_absorpt_correction_type none
_exptl_crystal_colour yellow
_exptl_crystal_density_diffrn 1.763
_exptl_crystal_density_method 'not measured'
_exptl_crystal_description plate
_exptl_crystal_F_000 1918
_exptl_crystal_size_max 0.10
_exptl_crystal_size_mid 0.05
_exptl_crystal_size_min 0.01
_refine_diff_density_max 0.762
_refine_diff_density_min -0.567
_refine_diff_density_rms 0.121
_refine_ls_extinction_method none
_refine_ls_goodness_of_fit_ref 1.081
_refine_ls_hydrogen_treatment restraint
_refine_ls_matrix_type full
_refine_ls_number_parameters 1210
_refine_ls_number_reflns 9014
_refine_ls_number_restraints 0
_refine_ls_restrained_S_all 1.081
_refine_ls_R_factor_all 0.1443
_refine_ls_R_factor_gt 0.1201
_refine_ls_shift/su_max 0.015
_refine_ls_shift/su_mean 0.001
_refine_ls_structure_factor_coef Fsqd
_refine_ls_weighting_details 'calc w=1/[\s^2^(Fo^2^)+(0.1500P)^2^+25.0000P] where P=(Fo^2^+2Fc^2^)/3'
_refine_ls_weighting_scheme calc
_refine_ls_wR_factor_gt 0.3154
_refine_ls_wR_factor_ref 0.3231
_reflns_number_gt 6640
_reflns_number_total 9014
_reflns_threshold_expression >2sigma(I)
_cod_data_source_file b704924bsup1.cif
_cod_data_source_block bgnew
_cod_depositor_comments
;
The following automatic conversions were performed:

'_symmetry_cell_setting' value 'Triclinic' changed to 'triclinic'
according to /home/saulius/struct/CIF-dictionaries/cif_core.dic
dictionary named 'cif_core.dic' version 2.4.2 from 2011-04-26.

Automatic conversion script
Id: cif_fix_values 1891 2012-01-12 08:04:46Z andrius 
;
_cod_original_sg_symbol_H-M P-1
_cod_original_formula_sum 'C104.50 H30 F30 O4'
_cod_database_code 7053712

loop_
_symmetry_equiv_pos_as_xyz
'x, y, z'
'-x, -y, -z'

loop_
_atom_site_label
_atom_site_type_symbol
_atom_site_fract_x
_atom_site_fract_y
_atom_site_fract_z
_atom_site_U_iso_or_equiv
_atom_site_adp_type
_atom_site_occupancy
_atom_site_symmetry_multiplicity
_atom_site_calc_flag
_atom_site_refinement_flags
F71A F -0.5916(5) 0.2115(5) 0.3029(3) 0.0720(18) Uani 1 1 d .
F71B F -0.6336(6) 0.2183(5) 0.2024(3) 0.0765(19) Uani 1 1 d .
F71C F -0.6931(5) 0.3042(5) 0.2803(3) 0.0754(18) Uani 1 1 d .
F72A F -0.5669(6) 0.2463(5) 0.0829(3) 0.084(2) Uani 1 1 d .
F72B F -0.4021(6) 0.2413(5) 0.0571(3) 0.082(2) Uani 1 1 d .
F72C F -0.4869(7) 0.3367(5) 0.0204(3) 0.088(2) Uani 1 1 d .
F73A F -0.6995(6) 0.4795(8) 0.1272(4) 0.127(4) Uani 1 1 d .
F73B F -0.6100(10) 0.4435(11) 0.0529(5) 0.182(6) Uani 1 1 d .
F73C F -0.6180(7) 0.5775(8) 0.0766(6) 0.151(5) Uani 1 1 d .
F74A F -0.5055(6) 0.7989(6) 0.1080(3) 0.094(3) Uani 1 1 d .
F74B F -0.5305(10) 0.8624(8) 0.1990(4) 0.146(5) Uani 1 1 d .
F74C F -0.6218(7) 0.7302(8) 0.1609(7) 0.169(6) Uani 1 1 d .
F75A F -0.4003(6) 0.9478(5) 0.4174(3) 0.0718(18) Uani 1 1 d .
F75B F -0.5428(6) 0.8294(5) 0.4030(4) 0.085(2) Uani 1 1 d .
F75C F -0.5050(5) 0.9063(5) 0.3265(3) 0.0712(18) Uani 1 1 d .
F76A F -0.4458(5) 0.6510(5) 0.5348(2) 0.0711(18) Uani 1 1 d .
F76B F -0.5875(5) 0.6385(5) 0.4696(3) 0.080(2) Uani 1 1 d .
F76C F -0.4679(6) 0.7711(5) 0.4990(3) 0.089(2) Uani 1 1 d .
F77A F -0.1448(7) 0.5345(5) 0.5554(3) 0.086(2) Uani 1 1 d .
F77B F -0.2674(6) 0.6085(8) 0.5722(3) 0.131(4) Uani 1 1 d .
F77C F -0.1045(10) 0.6812(6) 0.5698(3) 0.124(4) Uani 1 1 d .
F78A F 0.0842(6) 0.8259(5) 0.5229(3) 0.089(2) Uani 1 1 d .
F78B F 0.1955(6) 0.7644(8) 0.4705(3) 0.125(4) Uani 1 1 d .
F78C F 0.0881(9) 0.6839(6) 0.5240(4) 0.130(4) Uani 1 1 d .
F79A F 0.2163(5) 0.5169(5) 0.3129(3) 0.0673(17) Uani 1 1 d .
F79B F 0.2553(5) 0.6544(5) 0.3743(3) 0.0735(18) Uani 1 1 d .
F79C F 0.2715(5) 0.6412(5) 0.2710(3) 0.0719(19) Uani 1 1 d .
F80A F 0.1266(5) 0.3935(4) 0.2101(3) 0.0690(18) Uani 1 1 d .
F80B F -0.0184(6) 0.2848(5) 0.1704(3) 0.0788(19) Uani 1 1 d .
F80C F 0.0437(5) 0.3046(5) 0.2729(3) 0.0729(19) Uani 1 1 d .
O1 O 0.1753(6) 0.8094(5) 0.1384(3) 0.061(2) Uani 1 1 d .
O2 O 0.1461(6) 0.9005(5) 0.0673(4) 0.068(2) Uani 1 1 d .
O3 O -0.0774(6) 0.9677(5) 0.0998(3) 0.0625(19) Uani 1 1 d .
O4 O -0.0951(6) 0.8387(5) 0.0220(3) 0.0585(18) Uani 1 1 d .
C1 C -0.5056(8) 0.5267(7) 0.1516(4) 0.045(2) Uani 1 1 d .
C2 C -0.4007(8) 0.5862(7) 0.1283(4) 0.044(2) Uani 1 1 d .
C3 C -0.3780(7) 0.6834(7) 0.1432(4) 0.044(2) Uani 1 1 d .
C4 C -0.4341(8) 0.7418(7) 0.1962(4) 0.050(3) Uani 1 1 d .
C5 C -0.4820(8) 0.6765(8) 0.2438(5) 0.053(3) Uani 1 1 d .
C6 C -0.5211(8) 0.5820(7) 0.2197(4) 0.046(2) Uani 1 1 d .
C7 C -0.5419(7) 0.5145(7) 0.2611(5) 0.047(2) Uani 1 1 d .
C8 C -0.5227(7) 0.4247(7) 0.2286(5) 0.048(2) Uani 1 1 d .
C9 C -0.4909(8) 0.4331(7) 0.1676(4) 0.047(2) Uani 1 1 d .
C10 C -0.4140(8) 0.3771(7) 0.1355(4) 0.049(2) Uani 1 1 d .
C11 C -0.3143(8) 0.4472(7) 0.1176(4) 0.044(2) Uani 1 1 d .
C12 C -0.3148(8) 0.5397(7) 0.1089(4) 0.044(2) Uani 1 1 d .
C13 C -0.2089(8) 0.6011(7) 0.1037(4) 0.044(2) Uani 1 1 d .
C14 C -0.1893(7) 0.7000(7) 0.1137(4) 0.041(2) Uani 1 1 d .
C15 C -0.2727(8) 0.7417(7) 0.1373(4) 0.049(3) Uani 1 1 d .
C16 C -0.2442(9) 0.8270(7) 0.1889(4) 0.047(3) Uani 1 1 d .
C17 C -0.3341(8) 0.8204(7) 0.2291(4) 0.045(2) Uani 1 1 d .
C18 C -0.3135(8) 0.8503(7) 0.2959(4) 0.047(3) Uani 1 1 d .
C19 C -0.3862(8) 0.8067(7) 0.3454(4) 0.048(3) Uani 1 1 d .
C20 C -0.4572(7) 0.7082(7) 0.3141(4) 0.045(2) Uani 1 1 d .
C21 C -0.4802(8) 0.6398(7) 0.3540(4) 0.048(3) Uani 1 1 d .
C22 C -0.5200(8) 0.5456(7) 0.3292(4) 0.047(2) Uani 1 1 d .
C23 C -0.4803(7) 0.4855(7) 0.3664(4) 0.042(2) Uani 1 1 d .
C24 C -0.4622(8) 0.3994(7) 0.3389(4) 0.046(2) Uani 1 1 d .
C25 C -0.5016(8) 0.3518(7) 0.2665(5) 0.050(2) Uani 1 1 d .
C26 C -0.3991(8) 0.3191(7) 0.2449(5) 0.052(3) Uani 1 1 d .
C27 C -0.3600(9) 0.3321(7) 0.1851(4) 0.051(2) Uani 1 1 d .
C28 C -0.2431(8) 0.3532(6) 0.1803(4) 0.046(2) Uani 1 1 d .
C29 C -0.2171(8) 0.4244(7) 0.1385(4) 0.050(3) Uani 1 1 d .
C30 C -0.1113(8) 0.4938(7) 0.1491(4) 0.045(2) Uani 1 1 d .
C31 C -0.1087(8) 0.5761(7) 0.1241(4) 0.048(3) Uani 1 1 d .
C32 C -0.0273(8) 0.6601(7) 0.1457(4) 0.046(2) Uani 1 1 d .
C33 C -0.0685(8) 0.7421(7) 0.1341(4) 0.044(2) Uani 1 1 d .
C34 C -0.0369(8) 0.8357(7) 0.1916(4) 0.047(2) Uani 1 1 d .
C35 C -0.1363(8) 0.8668(7) 0.2162(4) 0.044(2) Uani 1 1 d .
C36 C -0.1146(8) 0.8945(7) 0.2863(5) 0.050(2) Uani 1 1 d .
C37 C -0.2017(9) 0.8858(7) 0.3246(5) 0.050(3) Uani 1 1 d .
C38 C -0.1910(8) 0.8511(7) 0.3858(4) 0.049(2) Uani 1 1 d .
C39 C -0.2958(8) 0.7967(7) 0.3968(4) 0.046(2) Uani 1 1 d .
C40 C -0.3027(8) 0.7190(7) 0.4279(4) 0.048(2) Uani 1 1 d .
C41 C -0.4169(7) 0.6488(7) 0.4226(4) 0.043(2) Uani 1 1 d .
C42 C -0.4056(8) 0.5492(7) 0.4199(4) 0.045(2) Uani 1 1 d .
C43 C -0.3088(9) 0.5267(7) 0.4398(4) 0.050(3) Uani 1 1 d .
C44 C -0.2871(8) 0.4391(7) 0.4069(4) 0.045(2) Uani 1 1 d .
C45 C -0.3601(8) 0.3777(7) 0.3579(5) 0.047(3) Uani 1 1 d .
C46 C -0.3228(8) 0.3277(7) 0.2998(4) 0.049(3) Uani 1 1 d .
C47 C -0.2088(8) 0.3474(7) 0.2945(5) 0.048(3) Uani 1 1 d .
C48 C -0.1692(8) 0.3575(7) 0.2336(4) 0.046(2) Uani 1 1 d .
C49 C -0.0490(8) 0.4174(7) 0.2431(4) 0.046(2) Uani 1 1 d .
C50 C -0.0322(8) 0.4966(7) 0.2030(4) 0.048(3) Uani 1 1 d .
C51 C 0.0419(8) 0.5824(7) 0.2294(4) 0.046(2) Uani 1 1 d .
C52 C 0.0437(7) 0.6648(7) 0.2015(4) 0.044(2) Uani 1 1 d .
C53 C 0.0725(7) 0.7499(7) 0.2538(4) 0.044(2) Uani 1 1 d .
C54 C 0.0303(8) 0.8278(7) 0.2503(4) 0.047(2) Uani 1 1 d .
C55 C -0.0131(8) 0.8701(7) 0.3066(4) 0.047(2) Uani 1 1 d .
C56 C -0.0031(8) 0.8373(7) 0.3652(4) 0.044(2) Uani 1 1 d .
C57 C -0.0961(8) 0.8270(7) 0.4048(4) 0.048(2) Uani 1 1 d .
C58 C -0.1002(8) 0.7491(7) 0.4353(4) 0.051(2) Uani 1 1 d .
C59 C -0.2011(8) 0.6958(7) 0.4490(4) 0.047(2) Uani 1 1 d .
C60 C -0.2015(8) 0.5996(7) 0.4673(4) 0.048(2) Uani 1 1 d .
C61 C -0.1182(8) 0.5538(7) 0.4278(4) 0.046(2) Uani 1 1 d .
C62 C -0.1666(8) 0.4614(7) 0.4009(4) 0.045(2) Uani 1 1 d .
C63 C -0.1309(8) 0.4149(7) 0.3448(5) 0.047(2) Uani 1 1 d .
C64 C -0.0396(8) 0.4646(7) 0.3175(4) 0.048(3) Uani 1 1 d .
C65 C 0.0113(8) 0.5576(7) 0.3441(4) 0.043(2) Uani 1 1 d .
C66 C 0.0892(7) 0.6145(7) 0.3030(4) 0.043(2) Uani 1 1 d .
C67 C 0.0864(7) 0.7183(7) 0.3146(4) 0.046(2) Uani 1 1 d .
C68 C 0.0481(8) 0.7630(7) 0.3696(4) 0.044(2) Uani 1 1 d .
C69 C 0.0067(8) 0.7121(7) 0.4248(4) 0.049(3) Uani 1 1 d .
C70 C -0.0266(8) 0.6049(7) 0.4025(4) 0.047(2) Uani 1 1 d .
C71 C -0.6063(9) 0.2707(8) 0.2645(5) 0.060(3) Uani 1 1 d .
C72 C -0.4680(9) 0.3006(8) 0.0736(5) 0.060(3) Uani 1 1 d .
C73 C -0.6077(9) 0.5081(8) 0.1028(5) 0.055(3) Uani 1 1 d .
C74 C -0.5243(8) 0.7822(8) 0.1668(5) 0.053(3) Uani 1 1 d .
C75 C -0.4593(9) 0.8735(7) 0.3740(5) 0.055(3) Uani 1 1 d .
C76 C -0.4803(9) 0.6799(7) 0.4829(4) 0.049(3) Uani 1 1 d .
C77 C -0.1782(9) 0.6062(8) 0.5423(5) 0.049(2) Uani 1 1 d .
C78 C 0.0932(10) 0.7454(8) 0.4856(5) 0.063(3) Uani 1 1 d .
C79 C 0.2086(8) 0.6054(8) 0.3148(5) 0.054(3) Uani 1 1 d .
C80 C 0.0278(8) 0.3516(8) 0.2261(5) 0.054(3) Uani 1 1 d .
C81 C -0.0040(8) 0.8382(7) 0.1225(4) 0.051(2) Uani 1 1 d .
C82 C 0.1186(8) 0.8478(6) 0.1132(5) 0.046(2) Uiso 1 1 d .
C83 C 0.2559(9) 0.9033(8) 0.0450(6) 0.064(3) Uiso 1 1 d .
H83A H 0.2731 0.8407 0.0442 0.077 Uiso 1 1 calc R
H83B H 0.2558 0.9158 -0.0003 0.077 Uiso 1 1 calc R
C84 C 0.3406(12) 0.9770(9) 0.0878(7) 0.091(4) Uiso 1 1 d .
H84A H 0.3241 1.0391 0.0881 0.136 Uiso 1 1 calc R
H84B H 0.4133 0.9777 0.0717 0.136 Uiso 1 1 calc R
H84C H 0.3418 0.9639 0.1324 0.136 Uiso 1 1 calc R
C85 C -0.0635(8) 0.8904(7) 0.0819(5) 0.044(2) Uiso 1 1 d .
C86 C -0.1478(9) 0.8824(7) -0.0239(5) 0.059(3) Uiso 1 1 d .
H86A H -0.1057 0.9491 -0.0214 0.071 Uiso 1 1 calc R
H86B H -0.2246 0.8824 -0.0137 0.071 Uiso 1 1 calc R
C87 C -0.1491(11) 0.8260(9) -0.0896(6) 0.078(3) Uiso 1 1 d .
H87A H -0.0726 0.8298 -0.1001 0.116 Uiso 1 1 calc R
H87B H -0.1883 0.8513 -0.1219 0.116 Uiso 1 1 calc R
H87C H -0.1873 0.7594 -0.0906 0.116 Uiso 1 1 calc R
C88 C -0.3007(13) 1.0882(9) 0.2139(6) 0.078(4) Uani 1 1 d .
C89 C -0.1986(12) 1.1056(9) 0.2510(7) 0.079(4) Uani 1 1 d .
H89 H -0.1334 1.1034 0.2297 0.095 Uiso 1 1 calc R
C90 C -0.1919(11) 1.1269(9) 0.3214(6) 0.076(3) Uani 1 1 d .
H90 H -0.1221 1.1397 0.3468 0.092 Uiso 1 1 calc R
C91 C -0.2856(13) 1.1289(10) 0.3518(7) 0.086(4) Uani 1 1 d .
H91 H -0.2813 1.1440 0.3984 0.103 Uiso 1 1 calc R
C92 C -0.3838(13) 1.1093(9) 0.3157(6) 0.079(4) Uani 1 1 d .
H92 H -0.4491 1.1077 0.3375 0.095 Uiso 1 1 calc R
C93 C -0.3933(13) 1.0915(10) 0.2487(7) 0.086(4) Uani 1 1 d .
H93 H -0.4642 1.0812 0.2251 0.103 Uiso 1 1 calc R
C94 C -0.3062(14) 1.0698(13) 0.1423(6) 0.107(5) Uani 1 1 d .
H94A H -0.3821 1.0358 0.1236 0.160 Uiso 1 1 calc R
H94B H -0.2548 1.0306 0.1279 0.160 Uiso 1 1 calc R
H94C H -0.2854 1.1304 0.1272 0.160 Uiso 1 1 calc R
C95 C 0.216(4) 1.038(3) 0.3763(17) 0.38(4) Uani 1 1 d .
C96 C 0.1291(17) 1.0976(16) 0.3553(16) 0.175(13) Uani 1 1 d .
H96 H 0.0852 1.1304 0.3819 0.210 Uiso 1 1 calc R
C97 C 0.1374(14) 1.0851(11) 0.2729(13) 0.137(8) Uani 1 1 d .
H97 H 0.0949 1.1168 0.2492 0.164 Uiso 1 1 calc R
C98 C 0.1956(17) 1.0370(14) 0.2407(10) 0.126(6) Uani 1 1 d .
H98 H 0.1965 1.0329 0.1946 0.151 Uiso 1 1 calc R
C99 C 0.2605(18) 0.9886(16) 0.2760(15) 0.145(8) Uani 1 1 d .
H99 H 0.3024 0.9491 0.2533 0.174 Uiso 1 1 calc R
C100 C 0.2605(14) 0.9996(12) 0.3369(10) 0.107(6) Uani 1 1 d .
H100 H 0.3094 0.9681 0.3556 0.129 Uiso 1 1 calc R
C101 C 0.189(2) 1.0454(16) 0.4422(8) 0.207(14) Uani 1 1 d .
H10A H 0.1715 0.9817 0.4531 0.310 Uiso 1 1 calc R
H10B H 0.1253 1.0732 0.4470 0.310 Uiso 1 1 calc R
H10C H 0.2532 1.0862 0.4719 0.310 Uiso 1 1 calc R
C102 C -0.0572(18) 0.5852(14) -0.0393(10) 0.057(5) Uiso 0.50 1 d P
C103 C 0.0449(10) 0.6460(8) -0.0133(6) 0.067(3) Uiso 1 1 d .
C104 C 0.117(2) 0.6011(18) 0.0213(13) 0.079(7) Uiso 0.50 1 d P
C105 C 0.0896(9) 0.5108(7) 0.0303(5) 0.057(3) Uiso 1 1 d .
C106 C 0.0104(19) 0.5454(14) -0.0051(11) 0.060(5) Uiso 0.50 1 d P

loop_
_atom_site_aniso_label
_atom_site_aniso_U_11
_atom_site_aniso_U_22
_atom_site_aniso_U_33
_atom_site_aniso_U_23
_atom_site_aniso_U_13
_atom_site_aniso_U_12
F71A 0.064(4) 0.088(4) 0.074(4) 0.039(4) 0.026(4) 0.016(3)
F71B 0.072(5) 0.097(5) 0.051(4) 0.012(3) 0.020(3) 0.001(4)
F71C 0.051(4) 0.104(5) 0.081(4) 0.030(4) 0.032(4) 0.024(3)
F72A 0.072(5) 0.107(5) 0.059(4) 0.009(3) 0.023(4) -0.003(4)
F72B 0.092(5) 0.101(5) 0.053(4) -0.003(3) 0.018(4) 0.035(4)
F72C 0.110(6) 0.107(5) 0.047(4) 0.015(3) 0.018(4) 0.024(4)
F73A 0.040(4) 0.275(11) 0.072(5) 0.083(6) 0.014(4) 0.011(6)
F73B 0.131(10) 0.301(16) 0.098(7) -0.063(9) -0.060(7) 0.115(10)
F73C 0.076(6) 0.175(9) 0.204(11) 0.141(9) -0.050(7) -0.027(6)
F74A 0.090(5) 0.179(7) 0.063(4) 0.070(5) 0.045(4) 0.088(5)
F74B 0.210(11) 0.197(10) 0.069(5) -0.016(6) -0.023(6) 0.166(10)
F74C 0.061(6) 0.194(10) 0.305(16) 0.192(12) 0.014(8) 0.031(6)
F75A 0.075(5) 0.090(4) 0.054(4) -0.002(3) 0.016(3) 0.036(4)
F75B 0.081(5) 0.090(4) 0.104(5) 0.033(4) 0.070(4) 0.038(4)
F75C 0.076(4) 0.103(5) 0.057(4) 0.029(3) 0.028(3) 0.053(4)
F76A 0.072(4) 0.127(5) 0.031(3) 0.022(3) 0.025(3) 0.047(4)
F76B 0.041(4) 0.159(6) 0.041(3) 0.016(4) 0.025(3) 0.025(4)
F76C 0.120(6) 0.088(5) 0.087(5) 0.035(4) 0.081(5) 0.047(4)
F77A 0.139(7) 0.117(5) 0.031(3) 0.029(3) 0.023(4) 0.074(5)
F77B 0.084(6) 0.315(12) 0.031(3) 0.049(5) 0.034(4) 0.102(7)
F77C 0.199(11) 0.108(6) 0.037(4) 0.023(4) -0.010(5) -0.021(6)
F78A 0.080(5) 0.107(5) 0.074(5) -0.009(4) -0.007(4) 0.035(4)
F78B 0.055(5) 0.264(11) 0.046(4) 0.001(5) -0.001(4) 0.045(6)
F78C 0.181(10) 0.105(6) 0.077(5) 0.048(5) -0.059(6) -0.022(6)
F79A 0.047(4) 0.091(4) 0.084(4) 0.042(4) 0.025(3) 0.032(3)
F79B 0.041(4) 0.126(5) 0.057(4) 0.016(4) 0.006(3) 0.028(4)
F79C 0.044(4) 0.127(5) 0.066(4) 0.052(4) 0.035(3) 0.031(3)
F80A 0.058(4) 0.094(4) 0.077(4) 0.039(3) 0.045(3) 0.037(3)
F80B 0.074(5) 0.098(5) 0.071(4) 0.004(4) 0.028(4) 0.038(4)
F80C 0.083(5) 0.100(4) 0.069(4) 0.045(3) 0.044(4) 0.058(4)
O1 0.052(4) 0.088(5) 0.063(4) 0.040(4) 0.034(4) 0.029(4)
O2 0.051(5) 0.098(5) 0.076(5) 0.048(4) 0.038(4) 0.029(4)
O3 0.078(5) 0.076(5) 0.048(4) 0.026(3) 0.023(4) 0.032(4)
O4 0.060(5) 0.080(5) 0.046(4) 0.025(3) 0.017(4) 0.026(4)
C1 0.037(6) 0.070(6) 0.030(5) 0.011(4) 0.013(5) 0.012(5)
C2 0.040(6) 0.074(7) 0.025(4) 0.018(4) 0.014(4) 0.019(5)
C3 0.039(6) 0.069(6) 0.036(5) 0.021(4) 0.019(4) 0.026(5)
C4 0.050(7) 0.079(7) 0.036(5) 0.026(5) 0.025(5) 0.032(6)
C5 0.047(6) 0.081(7) 0.051(6) 0.034(5) 0.031(5) 0.034(6)
C6 0.035(6) 0.069(7) 0.043(5) 0.023(5) 0.021(5) 0.018(5)
C7 0.030(6) 0.070(6) 0.047(5) 0.015(5) 0.013(5) 0.017(5)
C8 0.023(5) 0.070(6) 0.047(5) 0.016(5) 0.007(5) 0.002(5)
C9 0.036(6) 0.072(6) 0.034(5) 0.012(4) 0.007(5) 0.010(5)
C10 0.043(6) 0.072(6) 0.036(5) 0.019(5) 0.014(5) 0.015(5)
C11 0.043(6) 0.065(6) 0.023(4) 0.005(4) 0.013(4) 0.012(5)
C12 0.037(6) 0.073(6) 0.021(4) 0.006(4) 0.003(4) 0.012(5)
C13 0.039(6) 0.082(7) 0.019(4) 0.018(4) 0.013(4) 0.023(5)
C14 0.039(6) 0.067(6) 0.028(4) 0.023(4) 0.018(4) 0.021(5)
C15 0.041(6) 0.080(7) 0.039(5) 0.031(5) 0.021(5) 0.024(5)
C16 0.048(7) 0.067(6) 0.033(5) 0.017(4) 0.019(5) 0.020(5)
C17 0.044(6) 0.058(6) 0.046(5) 0.022(5) 0.021(5) 0.023(5)
C18 0.049(7) 0.064(6) 0.040(5) 0.019(4) 0.022(5) 0.023(5)
C19 0.054(6) 0.060(6) 0.043(5) 0.017(5) 0.028(5) 0.026(5)
C20 0.036(6) 0.067(6) 0.041(5) 0.022(4) 0.022(5) 0.019(5)
C21 0.045(6) 0.072(7) 0.041(5) 0.023(5) 0.028(5) 0.029(5)
C22 0.042(6) 0.063(6) 0.048(5) 0.023(5) 0.031(5) 0.022(5)
C23 0.028(5) 0.064(6) 0.037(5) 0.017(5) 0.017(5) 0.011(5)
C24 0.034(6) 0.068(6) 0.039(5) 0.019(5) 0.018(5) 0.010(5)
C25 0.037(6) 0.062(6) 0.052(6) 0.019(5) 0.016(5) 0.007(5)
C26 0.052(7) 0.060(6) 0.049(6) 0.018(5) 0.024(6) 0.017(5)
C27 0.057(7) 0.061(6) 0.033(5) 0.006(4) 0.013(5) 0.013(5)
C28 0.048(7) 0.056(6) 0.031(5) 0.006(4) 0.010(5) 0.009(5)
C29 0.050(7) 0.066(6) 0.040(5) 0.010(5) 0.023(5) 0.022(5)
C30 0.043(6) 0.071(6) 0.031(5) 0.015(4) 0.022(5) 0.024(5)
C31 0.047(7) 0.064(6) 0.038(5) 0.012(5) 0.027(5) 0.018(5)
C32 0.045(6) 0.072(7) 0.030(5) 0.019(4) 0.020(5) 0.020(5)
C33 0.034(6) 0.069(6) 0.032(5) 0.015(4) 0.013(4) 0.014(5)
C34 0.040(6) 0.070(6) 0.039(5) 0.020(4) 0.022(5) 0.017(5)
C35 0.042(7) 0.063(6) 0.032(5) 0.019(4) 0.012(5) 0.016(5)
C36 0.052(7) 0.059(6) 0.045(5) 0.018(4) 0.016(5) 0.017(5)
C37 0.057(8) 0.058(6) 0.045(5) 0.018(4) 0.024(5) 0.022(5)
C38 0.052(7) 0.059(6) 0.041(5) 0.011(4) 0.019(5) 0.018(5)
C39 0.046(6) 0.070(6) 0.027(4) 0.009(4) 0.013(5) 0.026(5)
C40 0.050(6) 0.069(6) 0.034(5) 0.014(4) 0.023(5) 0.024(5)
C41 0.036(6) 0.075(6) 0.024(4) 0.017(4) 0.015(4) 0.016(5)
C42 0.048(7) 0.068(6) 0.028(5) 0.015(4) 0.021(5) 0.020(5)
C43 0.056(7) 0.069(6) 0.036(5) 0.023(5) 0.025(5) 0.024(6)
C44 0.038(6) 0.074(6) 0.034(5) 0.021(5) 0.018(5) 0.023(5)
C45 0.045(7) 0.066(6) 0.038(5) 0.021(5) 0.023(5) 0.016(5)
C46 0.057(7) 0.063(6) 0.036(5) 0.018(4) 0.022(5) 0.021(5)
C47 0.051(7) 0.057(6) 0.046(5) 0.020(5) 0.024(5) 0.019(5)
C48 0.045(6) 0.059(6) 0.041(5) 0.015(4) 0.020(5) 0.018(5)
C49 0.046(6) 0.062(6) 0.040(5) 0.018(4) 0.020(5) 0.023(5)
C50 0.048(7) 0.073(7) 0.036(5) 0.021(5) 0.026(5) 0.028(6)
C51 0.038(6) 0.068(6) 0.043(5) 0.021(5) 0.022(5) 0.024(5)
C52 0.033(6) 0.065(6) 0.040(5) 0.014(5) 0.018(5) 0.015(5)
C53 0.024(5) 0.075(6) 0.031(5) 0.018(4) 0.006(4) 0.003(5)
C54 0.046(6) 0.057(6) 0.041(5) 0.019(4) 0.013(5) 0.009(5)
C55 0.044(6) 0.065(6) 0.037(5) 0.017(4) 0.012(5) 0.017(5)
C56 0.038(6) 0.057(6) 0.031(5) 0.007(4) 0.002(4) 0.000(5)
C57 0.053(7) 0.063(6) 0.030(4) 0.003(4) 0.010(5) 0.019(5)
C58 0.043(6) 0.071(6) 0.039(5) 0.009(5) 0.011(5) 0.017(5)
C59 0.055(7) 0.065(6) 0.029(4) 0.013(4) 0.018(5) 0.021(5)
C60 0.038(6) 0.078(7) 0.031(5) 0.008(4) 0.013(5) 0.019(5)
C61 0.055(6) 0.064(6) 0.029(4) 0.019(4) 0.017(5) 0.023(5)
C62 0.042(6) 0.069(6) 0.036(5) 0.022(5) 0.019(5) 0.022(5)
C63 0.043(6) 0.062(6) 0.047(6) 0.023(5) 0.014(5) 0.022(5)
C64 0.042(6) 0.076(7) 0.041(5) 0.023(5) 0.022(5) 0.033(5)
C65 0.041(6) 0.064(6) 0.032(5) 0.016(4) 0.013(4) 0.020(5)
C66 0.025(5) 0.070(6) 0.035(5) 0.015(4) 0.008(4) 0.010(4)
C67 0.021(5) 0.078(7) 0.043(5) 0.022(5) 0.013(4) 0.008(5)
C68 0.039(6) 0.064(6) 0.030(4) 0.013(4) 0.012(4) 0.008(5)
C69 0.046(6) 0.074(7) 0.036(5) 0.024(5) 0.019(5) 0.021(5)
C70 0.040(6) 0.078(7) 0.034(5) 0.021(5) 0.015(5) 0.024(5)
C71 0.037(7) 0.089(8) 0.059(7) 0.022(6) 0.012(6) 0.016(6)
C72 0.054(8) 0.092(8) 0.037(6) 0.014(5) 0.010(5) 0.021(6)
C73 0.041(7) 0.081(7) 0.035(5) 0.009(5) 0.005(5) 0.002(5)
C74 0.042(7) 0.071(7) 0.060(6) 0.030(5) 0.027(5) 0.024(5)
C75 0.059(7) 0.063(6) 0.060(7) 0.025(6) 0.034(6) 0.032(6)
C76 0.056(8) 0.065(6) 0.038(5) 0.018(5) 0.025(5) 0.026(5)
C77 0.047(7) 0.066(7) 0.034(5) 0.010(5) 0.014(5) 0.012(6)
C78 0.061(8) 0.081(8) 0.053(6) 0.022(6) 0.025(6) 0.020(6)
C79 0.044(7) 0.090(8) 0.039(6) 0.032(5) 0.023(5) 0.022(6)
C80 0.036(6) 0.090(7) 0.045(6) 0.018(6) 0.011(5) 0.026(6)
C81 0.051(6) 0.069(6) 0.039(5) 0.021(4) 0.025(5) 0.018(5)
C88 0.091(11) 0.085(8) 0.062(7) 0.022(6) 0.004(8) 0.025(8)
C89 0.077(10) 0.090(9) 0.074(8) 0.022(7) 0.020(8) 0.020(7)
C90 0.072(9) 0.088(8) 0.074(8) 0.023(7) 0.005(7) 0.026(7)
C91 0.075(11) 0.120(11) 0.061(8) 0.025(7) 0.006(8) 0.014(8)
C92 0.090(11) 0.087(9) 0.063(8) 0.020(7) 0.015(8) 0.019(8)
C93 0.104(11) 0.105(10) 0.076(8) 0.035(7) 0.034(8) 0.060(9)
C94 0.101(12) 0.163(14) 0.059(8) 0.011(9) 0.008(8) 0.045(11)
C95 0.36(5) 0.28(4) 0.27(4) -0.20(3) 0.28(4) -0.24(4)
C96 0.072(14) 0.131(17) 0.26(3) -0.077(18) 0.038(17) -0.012(11)
C97 0.076(12) 0.085(11) 0.23(3) -0.003(13) 0.057(14) 0.007(8)
C98 0.117(15) 0.142(16) 0.122(15) 0.043(12) 0.031(13) 0.020(13)
C99 0.106(16) 0.136(16) 0.19(3) 0.036(17) 0.016(17) 0.014(13)
C100 0.078(12) 0.123(13) 0.103(13) -0.002(11) 0.031(11) 0.004(9)
C101 0.26(3) 0.20(2) 0.069(11) -0.027(12) 0.067(16) -0.09(2)

loop_
_atom_type_symbol
_atom_type_description
_atom_type_scat_dispersion_real
_atom_type_scat_dispersion_imag
_atom_type_scat_source
C C 0.0033 0.0016 'International Tables Vol C Tables 4.2.6.8 and 6.1.1.4'
H H 0.0000 0.0000 'International Tables Vol C Tables 4.2.6.8 and 6.1.1.4'
O O 0.0106 0.0060 'International Tables Vol C Tables 4.2.6.8 and 6.1.1.4'
F F 0.0171 0.0103 'International Tables Vol C Tables 4.2.6.8 and 6.1.1.4'

loop_
_geom_angle_atom_site_label_1
_geom_angle_atom_site_label_2
_geom_angle_atom_site_label_3
_geom_angle
_geom_angle_site_symmetry_1
_geom_angle_site_symmetry_3
C82 O2 C83 115.7(8) . .
C85 O4 C86 116.2(7) . .
C9 C1 C73 109.8(8) . .
C9 C1 C2 113.4(7) . .
C73 C1 C2 112.2(7) . .
C9 C1 C6 102.2(7) . .
C73 C1 C6 112.0(7) . .
C2 C1 C6 106.8(8) . .
C3 C2 C12 120.2(9) . .
C3 C2 C1 119.3(7) . .
C12 C2 C1 118.0(8) . .
C2 C3 C15 122.2(8) . .
C2 C3 C4 124.6(7) . .
C15 C3 C4 107.6(8) . .
C17 C4 C74 111.6(8) . .
C17 C4 C5 111.7(8) . .
C74 C4 C5 110.7(7) . .
C17 C4 C3 100.6(7) . .
C74 C4 C3 113.6(7) . .
C5 C4 C3 108.3(7) . .
C6 C5 C20 118.4(8) . .
C6 C5 C4 118.3(8) . .
C20 C5 C4 120.8(9) . .
C5 C6 C7 122.1(9) . .
C5 C6 C1 127.1(7) . .
C7 C6 C1 106.5(8) . .
C22 C7 C6 119.4(9) . .
C22 C7 C8 121.5(8) . .
C6 C7 C8 110.0(8) . .
C9 C8 C7 109.3(8) . .
C9 C8 C25 125.5(8) . .
C7 C8 C25 121.7(8) . .
C8 C9 C10 121.8(8) . .
C8 C9 C1 109.8(8) . .
C10 C9 C1 124.6(7) . .
C9 C10 C27 110.7(7) . .
C9 C10 C11 108.4(8) . .
C27 C10 C11 102.2(8) . .
C9 C10 C72 115.0(8) . .
C27 C10 C72 110.2(8) . .
C11 C10 C72 109.5(7) . .
C29 C11 C12 121.6(9) . .
C29 C11 C10 109.0(8) . .
C12 C11 C10 124.2(8) . .
C11 C12 C13 116.3(8) . .
C11 C12 C2 123.6(8) . .
C13 C12 C2 116.1(9) . .
C14 C13 C12 123.2(8) . .
C14 C13 C31 109.1(9) . .
C12 C13 C31 119.5(8) . .
C13 C14 C15 118.1(8) . .
C13 C14 C33 108.5(7) . .
C15 C14 C33 123.6(9) . .
C14 C15 C3 119.7(9) . .
C14 C15 C16 119.8(9) . .
C3 C15 C16 111.1(7) . .
C35 C16 C17 120.8(8) . .
C35 C16 C15 121.5(8) . .
C17 C16 C15 106.7(9) . .
C18 C17 C16 120.2(10) . .
C18 C17 C4 123.1(8) . .
C16 C17 C4 111.0(8) . .
C17 C18 C37 119.1(8) . .
C17 C18 C19 124.1(10) . .
C37 C18 C19 109.8(8) . .
C20 C19 C18 110.8(7) . .
C20 C19 C75 111.1(8) . .
C18 C19 C75 110.9(7) . .
C20 C19 C39 109.1(7) . .
C18 C19 C39 100.8(7) . .
C75 C19 C39 113.7(8) . .
C21 C20 C5 118.1(9) . .
C21 C20 C19 117.8(8) . .
C5 C20 C19 122.8(7) . .
C22 C21 C20 122.7(9) . .
C22 C21 C41 107.1(8) . .
C20 C21 C41 124.4(9) . .
C21 C22 C7 119.2(8) . .
C21 C22 C23 114.0(10) . .
C7 C22 C23 118.1(8) . .
C24 C23 C22 123.3(9) . .
C24 C23 C42 121.4(8) . .
C22 C23 C42 105.5(8) . .
C23 C24 C45 118.9(9) . .
C23 C24 C25 122.3(8) . .
C45 C24 C25 109.5(8) . .
C8 C25 C26 109.8(7) . .
C8 C25 C71 112.2(8) . .
C26 C25 C71 114.9(8) . .
C8 C25 C24 109.8(8) . .
C26 C25 C24 101.1(8) . .
C71 C25 C24 108.4(7) . .
C27 C26 C46 119.5(9) . .
C27 C26 C25 121.2(9) . .
C46 C26 C25 110.5(8) . .
C26 C27 C28 119.3(9) . .
C26 C27 C10 124.5(8) . .
C28 C27 C10 108.6(7) . .
C48 C28 C27 120.8(8) . .
C48 C28 C29 119.5(9) . .
C27 C28 C29 107.9(8) . .
C11 C29 C30 121.4(9) . .
C11 C29 C28 109.6(8) . .
C30 C29 C28 120.7(9) . .
C31 C30 C50 119.5(9) . .
C31 C30 C29 115.6(8) . .
C50 C30 C29 120.0(8) . .
C32 C31 C30 122.7(9) . .
C32 C31 C13 107.8(8) . .
C30 C31 C13 121.9(9) . .
C31 C32 C52 117.1(8) . .
C31 C32 C33 110.4(9) . .
C52 C32 C33 121.9(9) . .
C32 C33 C14 103.3(8) . .
C32 C33 C81 129.1(8) . .
C14 C33 C81 124.8(8) . .
C32 C33 C34 117.0(8) . .
C14 C33 C34 116.4(7) . .
C81 C33 C34 58.0(5) . .
C54 C34 C35 105.9(7) . .
C54 C34 C81 128.8(8) . .
C35 C34 C81 123.6(8) . .
C54 C34 C33 115.3(8) . .
C35 C34 C33 113.5(8) . .
C81 C34 C33 58.1(6) . .
C16 C35 C36 118.7(8) . .
C16 C35 C34 124.6(9) . .
C36 C35 C34 107.1(8) . .
C37 C36 C35 119.9(10) . .
C37 C36 C55 120.4(8) . .
C35 C36 C55 108.4(8) . .
C36 C37 C18 121.1(9) . .
C36 C37 C38 119.4(9) . .
C18 C37 C38 108.5(8) . .
C57 C38 C39 120.1(8) . .
C57 C38 C37 120.5(8) . .
C39 C38 C37 109.4(9) . .
C40 C39 C38 120.3(8) . .
C40 C39 C19 125.1(9) . .
C38 C39 C19 109.1(7) . .
C39 C40 C59 118.8(8) . .
C39 C40 C41 117.2(8) . .
C59 C40 C41 122.2(8) . .
C42 C41 C40 111.1(7) . .
C42 C41 C21 101.3(7) . .
C40 C41 C21 109.4(7) . .
C42 C41 C76 110.4(6) . .
C40 C41 C76 109.5(8) . .
C21 C41 C76 114.9(7) . .
C43 C42 C23 119.3(8) . .
C43 C42 C41 123.9(9) . .
C23 C42 C41 109.7(8) . .
C42 C43 C44 118.4(10) . .
C42 C43 C60 124.3(9) . .
C44 C43 C60 110.9(8) . .
C45 C44 C43 121.9(8) . .
C45 C44 C62 120.5(8) . .
C43 C44 C62 105.5(9) . .
C44 C45 C24 119.7(8) . .
C44 C45 C46 122.0(8) . .
C24 C45 C46 108.4(9) . .
C47 C46 C26 120.8(8) . .
C47 C46 C45 117.5(9) . .
C26 C46 C45 109.2(8) . .
C46 C47 C48 119.9(9) . .
C46 C47 C63 121.0(8) . .
C48 C47 C63 107.6(8) . .
C28 C48 C47 119.6(8) . .
C28 C48 C49 123.3(8) . .
C47 C48 C49 110.7(8) . .
C80 C49 C50 111.7(7) . .
C80 C49 C48 108.9(8) . .
C50 C49 C48 112.2(8) . .
C80 C49 C64 115.1(8) . .
C50 C49 C64 108.3(8) . .
C48 C49 C64 100.3(7) . .
C51 C50 C30 118.0(8) . .
C51 C50 C49 118.5(9) . .
C30 C50 C49 121.2(9) . .
C50 C51 C52 120.8(9) . .
C50 C51 C66 124.5(8) . .
C52 C51 C66 109.2(8) . .
C32 C52 C51 121.0(9) . .
C32 C52 C53 121.0(8) . .
C51 C52 C53 109.3(8) . .
C54 C53 C67 121.7(8) . .
C54 C53 C52 121.5(8) . .
C67 C53 C52 107.1(8) . .
C53 C54 C55 118.5(8) . .
C53 C54 C34 122.9(9) . .
C55 C54 C34 107.9(8) . .
C56 C55 C54 119.6(8) . .
C56 C55 C36 120.0(8) . .
C54 C55 C36 109.3(8) . .
C55 C56 C68 121.2(8) . .
C55 C56 C57 119.1(9) . .
C68 C56 C57 108.1(7) . .
C38 C57 C58 121.0(9) . .
C38 C57 C56 120.6(8) . .
C58 C57 C56 109.4(8) . .
C59 C58 C57 120.7(9) . .
C59 C58 C69 125.5(9) . .
C57 C58 C69 109.6(8) . .
C58 C59 C40 119.0(8) . .
C58 C59 C60 117.0(8) . .
C40 C59 C60 121.7(8) . .
C43 C60 C59 110.9(8) . .
C43 C60 C77 111.2(7) . .
C59 C60 C77 113.0(8) . .
C43 C60 C61 99.6(7) . .
C59 C60 C61 109.4(7) . .
C77 C60 C61 112.0(7) . .
C62 C61 C70 121.2(8) . .
C62 C61 C60 110.1(8) . .
C70 C61 C60 124.6(9) . .
C61 C62 C63 121.5(8) . .
C61 C62 C44 110.9(8) . .
C63 C62 C44 117.5(9) . .
C62 C63 C64 118.8(9) . .
C62 C63 C47 121.3(8) . .
C64 C63 C47 111.1(8) . .
C65 C64 C63 120.8(8) . .
C65 C64 C49 125.3(7) . .
C63 C64 C49 107.7(9) . .
C64 C65 C70 119.7(8) . .
C64 C65 C66 117.9(7) . .
C70 C65 C66 121.0(8) . .
C67 C66 C65 112.3(7) . .
C67 C66 C79 110.3(8) . .
C65 C66 C79 111.7(7) . .
C67 C66 C51 100.4(7) . .
C65 C66 C51 108.9(8) . .
C79 C66 C51 112.6(7) . .
C68 C67 C53 118.6(8) . .
C68 C67 C66 123.2(7) . .
C53 C67 C66 111.5(8) . .
C67 C68 C56 120.0(8) . .
C67 C68 C69 122.8(8) . .
C56 C68 C69 111.0(7) . .
C70 C69 C68 112.2(7) . .
C70 C69 C78 113.1(8) . .
C68 C69 C78 110.1(8) . .
C70 C69 C58 109.0(8) . .
C68 C69 C58 99.1(7) . .
C78 C69 C58 112.6(8) . .
C61 C70 C65 117.8(9) . .
C61 C70 C69 118.0(7) . .
C65 C70 C69 121.9(7) . .
F71A C71 F71C 109.3(8) . .
F71A C71 F71B 106.8(9) . .
F71C C71 F71B 106.4(9) . .
F71A C71 C25 112.5(9) . .
F71C C71 C25 111.7(9) . .
F71B C71 C25 109.8(8) . .
F72C C72 F72B 106.6(8) . .
F72C C72 F72A 105.8(9) . .
F72B C72 F72A 106.9(9) . .
F72C C72 C10 114.0(9) . .
F72B C72 C10 110.5(9) . .
F72A C72 C10 112.5(8) . .
F73C C73 F73B 102.0(11) . .
F73C C73 F73A 106.5(10) . .
F73B C73 F73A 104.4(12) . .
F73C C73 C1 115.8(9) . .
F73B C73 C1 113.5(10) . .
F73A C73 C1 113.3(8) . .
F74C C74 F74B 104.8(10) . .
F74C C74 F74A 106.0(11) . .
F74B C74 F74A 103.9(9) . .
F74C C74 C4 115.4(8) . .
F74B C74 C4 114.0(10) . .
F74A C74 C4 111.7(7) . .
F75A C75 F75B 107.8(8) . .
F75A C75 F75C 107.8(8) . .
F75B C75 F75C 106.2(9) . .
F75A C75 C19 111.6(9) . .
F75B C75 C19 112.7(8) . .
F75C C75 C19 110.5(8) . .
F76C C76 F76A 107.3(9) . .
F76C C76 F76B 108.7(8) . .
F76A C76 F76B 106.6(7) . .
F76C C76 C41 113.9(7) . .
F76A C76 C41 110.5(7) . .
F76B C76 C41 109.6(8) . .
F77C C77 F77A 107.2(10) . .
F77C C77 F77B 106.4(10) . .
F77A C77 F77B 106.8(8) . .
F77C C77 C60 112.7(8) . .
F77A C77 C60 111.9(8) . .
F77B C77 C60 111.5(9) . .
F78C C78 F78B 105.7(11) . .
F78C C78 F78A 106.3(9) . .
F78B C78 F78A 104.3(10) . .
F78C C78 C69 114.1(9) . .
F78B C78 C69 113.0(8) . .
F78A C78 C69 112.7(9) . .
F79A C79 F79C 108.1(7) . .
F79A C79 F79B 106.2(8) . .
F79C C79 F79B 106.8(9) . .
F79A C79 C66 113.8(8) . .
F79C C79 C66 111.1(7) . .
F79B C79 C66 110.6(7) . .
F80C C80 F80A 108.2(8) . .
F80C C80 F80B 107.2(9) . .
F80A C80 F80B 103.4(7) . .
F80C C80 C49 112.9(7) . .
F80A C80 C49 115.1(9) . .
F80B C80 C49 109.3(8) . .
C85 C81 C34 116.7(7) . .
C85 C81 C33 117.7(9) . .
C34 C81 C33 64.0(6) . .
C85 C81 C82 115.5(7) . .
C34 C81 C82 116.9(8) . .
C33 C81 C82 116.3(8) . .
O1 C82 O2 126.1(9) . .
O1 C82 C81 124.6(8) . .
O2 C82 C81 109.1(8) . .
C84 C83 O2 110.9(10) . .
O3 C85 O4 124.5(9) . .
O3 C85 C81 125.5(9) . .
O4 C85 C81 110.0(8) . .
O4 C86 C87 107.1(8) . .
C89 C88 C93 116.9(12) . .
C89 C88 C94 119.6(13) . .
C93 C88 C94 123.6(14) . .
C88 C89 C90 119.9(12) . .
C91 C90 C89 119.9(14) . .
C92 C91 C90 119.6(13) . .
C91 C92 C93 122.3(14) . .
C92 C93 C88 121.4(15) . .
C100 C95 C101 144(6) . .
C100 C95 C96 120(5) . .
C101 C95 C96 94(3) . .
C95 C96 C97 101.5(18) . .
C98 C97 C96 125(2) . .
C97 C98 C99 118(2) . .
C100 C99 C98 119(2) . .
C95 C100 C99 136(4) . .
C106 C102 C103 65.2(15) . .
C106 C102 C105 57.5(12) . 2_565
C103 C102 C105 122.7(16) . 2_565
C102 C103 C104 113.7(15) . .
C102 C103 C106 56.6(13) . .
C104 C103 C106 57.1(14) . .
C105 C104 C106 62.9(15) . .
C105 C104 C103 125(2) . .
C106 C104 C103 62.5(15) . .
C104 C105 C106 119.2(16) . 2_565
C104 C105 C102 178.1(18) . 2_565
C106 C105 C102 59.0(13) 2_565 2_565
C104 C105 C106 60.8(14) . .
C106 C105 C106 58.5(15) 2_565 .
C102 C105 C106 117.4(16) 2_565 .
C105 C106 C106 64.1(18) 2_565 2_565
C105 C106 C102 63.5(15) 2_565 .
C106 C106 C102 128(3) 2_565 .
C105 C106 C104 177.7(19) 2_565 .
C106 C106 C104 114(3) 2_565 .
C102 C106 C104 119(2) . .
C105 C106 C105 121.5(15) 2_565 .
C106 C106 C105 57.4(16) 2_565 .
C102 C106 C105 175(2) . .
C104 C106 C105 56.4(14) . .
C105 C106 C103 121.8(16) 2_565 .
C106 C106 C103 174(3) 2_565 .
C102 C106 C103 58.2(12) . .
C104 C106 C103 60.4(14) . .
C105 C106 C103 116.7(18) . .

loop_
_geom_bond_atom_site_label_1
_geom_bond_atom_site_label_2
_geom_bond_distance
_geom_bond_site_symmetry_2
F71A C71 1.314(12) .
F71B C71 1.363(13) .
F71C C71 1.321(11) .
F72A C72 1.346(12) .
F72B C72 1.345(12) .
F72C C72 1.337(12) .
F73A C73 1.286(11) .
F73B C73 1.272(14) .
F73C C73 1.266(12) .
F74A C74 1.311(10) .
F74B C74 1.271(12) .
F74C C74 1.260(13) .
F75A C75 1.323(13) .
F75B C75 1.326(10) .
F75C C75 1.326(12) .
F76A C76 1.312(10) .
F76B C76 1.322(12) .
F76C C76 1.293(11) .
F77A C77 1.283(11) .
F77B C77 1.306(10) .
F77C C77 1.277(13) .
F78A C78 1.327(12) .
F78B C78 1.307(12) .
F78C C78 1.300(12) .
F79A C79 1.319(11) .
F79B C79 1.339(12) .
F79C C79 1.333(9) .
F80A C80 1.329(11) .
F80B C80 1.377(12) .
F80C C80 1.318(11) .
O1 C82 1.155(11) .
O2 C82 1.341(11) .
O2 C83 1.461(12) .
O3 C85 1.187(10) .
O4 C85 1.324(11) .
O4 C86 1.447(12) .
C1 C9 1.518(13) .
C1 C73 1.519(15) .
C1 C2 1.548(12) .
C1 C6 1.549(12) .
C2 C3 1.364(13) .
C2 C12 1.436(12) .
C3 C15 1.414(13) .
C3 C4 1.572(11) .
C4 C17 1.519(15) .
C4 C74 1.531(13) .
C4 C5 1.546(11) .
C5 C6 1.352(14) .
C5 C20 1.447(14) .
C6 C7 1.412(12) .
C7 C22 1.399(13) .
C7 C8 1.452(13) .
C8 C9 1.369(12) .
C8 C25 1.495(13) .
C9 C10 1.511(12) .
C10 C27 1.521(13) .
C10 C11 1.526(13) .
C10 C72 1.553(15) .
C11 C29 1.392(13) .
C11 C12 1.403(13) .
C12 C13 1.435(13) .
C13 C14 1.391(13) .
C13 C31 1.439(13) .
C14 C15 1.393(11) .
C14 C33 1.490(13) .
C15 C16 1.458(14) .
C16 C35 1.377(14) .
C16 C17 1.429(11) .
C17 C18 1.371(13) .
C18 C37 1.421(15) .
C18 C19 1.536(11) .
C19 C20 1.518(14) .
C19 C75 1.553(11) .
C19 C39 1.555(14) .
C20 C21 1.402(12) .
C21 C22 1.352(14) .
C21 C41 1.558(13) .
C22 C23 1.420(12) .
C23 C24 1.368(12) .
C23 C42 1.445(14) .
C24 C45 1.430(13) .
C24 C25 1.543(14) .
C25 C26 1.527(12) .
C25 C71 1.540(15) .
C26 C27 1.390(12) .
C26 C46 1.409(14) .
C27 C28 1.428(13) .
C28 C48 1.380(13) .
C28 C29 1.465(12) .
C29 C30 1.444(14) .
C30 C31 1.392(12) .
C30 C50 1.436(14) .
C31 C32 1.386(14) .
C32 C52 1.397(13) .
C32 C33 1.466(12) .
C33 C81 1.520(13) .
C33 C34 1.609(14) .
C34 C54 1.476(13) .
C34 C35 1.500(12) .
C34 C81 1.519(11) .
C35 C36 1.435(13) .
C36 C37 1.376(12) .
C36 C55 1.451(13) .
C37 C38 1.461(13) .
C38 C57 1.365(14) .
C38 C39 1.415(13) .
C39 C40 1.396(12) .
C40 C59 1.447(13) .
C40 C41 1.534(13) .
C41 C42 1.495(13) .
C41 C76 1.574(10) .
C42 C43 1.379(13) .
C43 C44 1.440(13) .
C43 C60 1.512(15) .
C44 C45 1.366(14) .
C44 C62 1.475(12) .
C45 C46 1.457(12) .
C46 C47 1.394(13) .
C47 C48 1.404(11) .
C47 C63 1.446(14) .
C48 C49 1.530(14) .
C49 C80 1.523(12) .
C49 C50 1.529(12) .
C49 C64 1.565(13) .
C50 C51 1.378(14) .
C51 C52 1.426(12) .
C51 C66 1.558(13) .
C52 C53 1.464(14) .
C53 C54 1.377(13) .
C53 C67 1.434(12) .
C54 C55 1.422(12) .
C55 C56 1.395(12) .
C56 C68 1.399(13) .
C56 C57 1.452(12) .
C57 C58 1.394(13) .
C58 C59 1.390(13) .
C58 C69 1.561(13) .
C59 C60 1.526(13) .
C60 C77 1.551(13) .
C60 C61 1.558(11) .
C61 C62 1.354(14) .
C61 C70 1.396(13) .
C62 C63 1.393(12) .
C63 C64 1.407(12) .
C64 C65 1.366(14) .
C65 C70 1.451(11) .
C65 C66 1.528(11) .
C66 C67 1.511(13) .
C66 C79 1.530(13) .
C67 C68 1.382(12) .
C68 C69 1.528(11) .
C69 C70 1.511(14) .
C69 C78 1.541(16) .
C81 C85 1.504(13) .
C81 C82 1.525(13) .
C83 C84 1.447(17) .
C86 C87 1.463(15) .
C88 C89 1.392(18) .
C88 C93 1.399(17) .
C88 C94 1.461(17) .
C89 C90 1.435(17) .
C90 C91 1.361(17) .
C91 C92 1.339(19) .
C92 C93 1.365(17) .
C95 C100 1.15(3) .
C95 C101 1.42(3) .
C95 C96 1.62(7) .
C96 C97 1.70(4) .
C97 C98 1.26(2) .
C98 C99 1.44(3) .
C99 C100 1.25(3) .
C102 C106 1.36(3) .
C102 C103 1.39(2) .
C102 C105 1.42(2) 2_565
C103 C104 1.45(3) .
C103 C106 1.48(2) .
C104 C105 1.34(3) .
C104 C106 1.40(3) .
C105 C106 1.34(2) 2_565
C105 C102 1.42(2) 2_565
C105 C106 1.43(2) .
C106 C105 1.34(2) 2_565
C106 C106 1.36(4) 2_565
